data_7157305
loop_
_publ_author_name
'Saha, Moumita'
'Das, Asish R.'

_publ_section_title
;
 Hypervalent iodine promoted ortho diversification: 2-aryl benzimidazole,
 quinazoline and imidazopyridine as directing templates.
;
_journal_issue 5
_journal_name_full 'Organic &amp; biomolecular chemistry'
_journal_page_first 941
_journal_page_last 955
_journal_paper_doi 10.1039/c9ob02533b
_journal_volume 18
_journal_year 2020
_chemical_formula_moiety 'C14 H8 I2 N2'
_chemical_formula_sum 'C14 H8 I2 N2'
_chemical_formula_weight 458.02
_space_group_crystal_system orthorhombic
_space_group_IT_number 19
_space_group_name_Hall 'P 2ac 2ab'
_space_group_name_H-M_alt 'P 21 21 21'
_atom_sites_solution_hydrogens geom
_atom_sites_solution_primary dual
_audit_creation_date 2019-07-24
_audit_creation_method
;
Olex2 1.2
(compiled 2018.05.29 svn.r3508 for OlexSys, GUI svn.r5506)
;
_audit_update_record
;
2019-08-29 deposited with the CCDC.	2019-12-18 downloaded from the CCDC.
;
_cell_angle_alpha 90
_cell_angle_beta 90
_cell_angle_gamma 90
_cell_formula_units_Z 4
_cell_length_a 7.7487(17)
_cell_length_b 8.3925(19)
_cell_length_c 21.639(5)
_cell_measurement_reflns_used 9980
_cell_measurement_temperature 273(2)
_cell_measurement_theta_max 26.66
_cell_measurement_theta_min 2.60
_cell_volume 1407.2(6)
_computing_cell_refinement 'SAINT V8.38A (?, 2016)'
_computing_data_reduction 'SAINT V8.38A (?, 2016)'
_computing_molecular_graphics 'Olex2 (Dolomanov et al., 2009)'
_computing_publication_material 'Olex2 (Dolomanov et al., 2009)'
_computing_structure_refinement 'ShelXL (Sheldrick, 2015)'
_computing_structure_solution 'ShelXT (Sheldrick, 2015)'
_diffrn_ambient_temperature 273.15
_diffrn_measured_fraction_theta_full 0.999
_diffrn_measured_fraction_theta_max 0.993
_diffrn_measurement_device_type 'Bruker APEX-II CCD'
_diffrn_measurement_method '\f and \w scans'
_diffrn_radiation_type MoK\a
_diffrn_radiation_wavelength 0.71073
_diffrn_reflns_av_R_equivalents 0.0382
_diffrn_reflns_av_unetI/netI 0.0182
_diffrn_reflns_Laue_measured_fraction_full 0.999
_diffrn_reflns_Laue_measured_fraction_max 0.993
_diffrn_reflns_limit_h_max 9
_diffrn_reflns_limit_h_min -9
_diffrn_reflns_limit_k_max 10
_diffrn_reflns_limit_k_min -10
_diffrn_reflns_limit_l_max 27
_diffrn_reflns_limit_l_min -27
_diffrn_reflns_number 26839
_diffrn_reflns_point_group_measured_fraction_full 0.999
_diffrn_reflns_point_group_measured_fraction_max 0.990
_diffrn_reflns_theta_full 25.242
_diffrn_reflns_theta_max 27.033
_diffrn_reflns_theta_min 1.882
_diffrn_standards_number 0
_exptl_absorpt_coefficient_mu 4.453
_exptl_absorpt_correction_T_max 0.7456
_exptl_absorpt_correction_T_min 0.4328
_exptl_absorpt_correction_type multi-scan
_exptl_absorpt_process_details
'SADABS-2016/2 (Bruker,2016/2) was used for absorption correction. wR2(int) was 0.1487 before and 0.0595 after correction. The Ratio of minimum to maximum transmission is 0.5805. The \l/2 correction factor is Not present.'
_exptl_crystal_colour 'clear light yellow'
_exptl_crystal_colour_lustre clear
_exptl_crystal_colour_modifier light
_exptl_crystal_colour_primary yellow
_exptl_crystal_density_diffrn 2.162
_exptl_crystal_description block
_exptl_crystal_F_000 848
_exptl_crystal_size_max 0.405
_exptl_crystal_size_mid 0.25
_exptl_crystal_size_min 0.15
_refine_diff_density_max 0.399
_refine_diff_density_min -0.511
_refine_diff_density_rms 0.059
_refine_ls_abs_structure_details
;
 Flack x determined using 1195 quotients [(I+)-(I-)]/[(I+)+(I-)]
 (Parsons, Flack and Wagner, Acta Cryst. B69 (2013) 249-259).
;
_refine_ls_abs_structure_Flack 0.005(11)
_refine_ls_extinction_method none
_refine_ls_goodness_of_fit_ref 1.143
_refine_ls_hydrogen_treatment constr
_refine_ls_matrix_type full
_refine_ls_number_parameters 163
_refine_ls_number_reflns 3059
_refine_ls_number_restraints 0
_refine_ls_restrained_S_all 1.143
_refine_ls_R_factor_all 0.0200
_refine_ls_R_factor_gt 0.0188
_refine_ls_shift/su_max 0.001
_refine_ls_shift/su_mean 0.000
_refine_ls_structure_factor_coef Fsqd
_refine_ls_weighting_details 'w=1/[\s^2^(Fo^2^)+(0.0127P)^2^+0.7899P] where P=(Fo^2^+2Fc^2^)/3'
_refine_ls_weighting_scheme calc
_refine_ls_wR_factor_gt 0.0426
_refine_ls_wR_factor_ref 0.0429
_reflns_Friedel_coverage 0.713
_reflns_Friedel_fraction_full 1.000
_reflns_Friedel_fraction_max 0.985
_reflns_number_gt 2948
_reflns_number_total 3059
_reflns_threshold_expression 'I > 2\s(I)'
_cod_data_source_file c9ob02533b2.cif
_cod_data_source_block ard_ms_qz_i_0m_a
_cod_depositor_comments 'Adding full bibliography for 7157305--7157306.cif.'
_cod_original_cell_volume 1407.2(5)
_cod_database_code 7157305
_shelx_shelxl_version_number 2018/3
_shelx_space_group_comment
;
The symmetry employed for this shelxl refinement is uniquely defined
by the following loop, which should always be used as a source of
symmetry information in preference to the above space-group names.
They are only intended as comments.
;
_shelx_estimated_absorpt_t_max 0.555
_shelx_estimated_absorpt_t_min 0.266
_olex2_refinement_description
;
1. Fixed Uiso
 At 1.2 times of:
  All C(H) groups
2.a Aromatic/amide H refined with riding coordinates:
 C006(H006), C009(H009), C00C(H00C), C00D(H00D), C00F(H00F), C00G(H00G),
 C00H(H00H), C00I(H00I)
;
_olex2_submission_special_instructions 'No special instructions were received'

loop_
_space_group_symop_operation_xyz
'x, y, z'
'-x+1/2, -y, z+1/2'
'-x, y+1/2, -z+1/2'
'x+1/2, -y+1/2, -z'

loop_
_atom_site_label
_atom_site_type_symbol
_atom_site_fract_x
_atom_site_fract_y
_atom_site_fract_z
_atom_site_U_iso_or_equiv
_atom_site_adp_type
_atom_site_occupancy
_atom_site_site_symmetry_order
_atom_site_calc_flag
_atom_site_refinement_flags_posn
I01 I 0.14629(4) 0.90000(4) 0.53020(2) 0.05096(9) Uani 1 1 d .
I02 I 0.55068(5) 0.94321(5) 0.28979(2) 0.06269(12) Uani 1 1 d .
N003 N 0.3162(5) 0.6653(4) 0.38807(16) 0.0387(8) Uani 1 1 d .
N004 N 0.1090(5) 0.8685(5) 0.36531(18) 0.0466(9) Uani 1 1 d .
C005 C 0.2612(6) 0.8120(5) 0.38805(19) 0.0381(9) Uani 1 1 d .
C006 C 0.2571(7) 0.3914(6) 0.3619(2) 0.0505(11) Uani 1 1 d .
H006 H 0.364014 0.360465 0.377272 0.061 Uiso 1 1 calc R
C007 C 0.3600(5) 0.9774(5) 0.47792(19) 0.0396(8) Uani 1 1 d .
C008 C 0.3796(5) 0.9311(5) 0.41662(18) 0.0359(8) Uani 1 1 d .
C009 C 0.1464(9) 0.2807(6) 0.3379(2) 0.0609(13) Uani 1 1 d .
H009 H 0.178539 0.173959 0.337544 0.073 Uiso 1 1 calc R
C00A C 0.5195(6) 0.9927(6) 0.3845(2) 0.0423(10) Uani 1 1 d .
C00B C 0.2075(5) 0.5533(5) 0.36306(18) 0.0394(10) Uani 1 1 d .
C00C C 0.0062(6) 0.7612(6) 0.3417(2) 0.0500(11) Uani 1 1 d .
H00C H -0.099183 0.794582 0.325707 0.060 Uiso 1 1 calc R
C00D C 0.4787(6) 1.0749(5) 0.5066(2) 0.0441(10) Uani 1 1 d .
H00D H 0.462825 1.104586 0.547611 0.053 Uiso 1 1 calc R
C00E C 0.0464(6) 0.5973(6) 0.33907(18) 0.0431(9) Uani 1 1 d .
C00F C -0.0134(8) 0.3245(7) 0.3139(2) 0.0609(15) Uani 1 1 d .
H00F H -0.085965 0.246779 0.297650 0.073 Uiso 1 1 calc R
C00G C 0.6414(7) 1.0895(7) 0.4129(2) 0.0559(12) Uani 1 1 d .
H00G H 0.735649 1.127712 0.390782 0.067 Uiso 1 1 calc R
C00H C -0.0649(7) 0.4802(7) 0.3139(2) 0.0568(13) Uani 1 1 d .
H00H H -0.171603 0.508859 0.297708 0.068 Uiso 1 1 calc R
C00I C 0.6204(6) 1.1281(6) 0.4745(2) 0.0547(12) Uani 1 1 d .
H00I H 0.702682 1.190410 0.494400 0.066 Uiso 1 1 calc R

loop_
_atom_site_aniso_label
_atom_site_aniso_U_11
_atom_site_aniso_U_22
_atom_site_aniso_U_33
_atom_site_aniso_U_23
_atom_site_aniso_U_13
_atom_site_aniso_U_12
I01 0.04905(16) 0.05216(17) 0.05165(16) 0.00069(14) 0.00781(14) -0.01220(14)
I02 0.05138(18) 0.0911(3) 0.04557(16) 0.00530(17) 0.00504(14) 0.00678(19)
N003 0.0380(19) 0.0349(19) 0.0431(19) 0.0001(15) -0.0031(15) 0.0026(15)
N004 0.040(2) 0.040(2) 0.060(2) 0.0011(17) -0.0141(17) 0.0050(16)
C005 0.036(2) 0.040(2) 0.038(2) 0.0027(18) -0.0032(18) 0.0049(19)
C006 0.064(3) 0.038(2) 0.050(3) -0.003(2) 0.003(2) 0.005(2)
C007 0.039(2) 0.0318(19) 0.048(2) 0.0059(17) 0.003(2) -0.0012(18)
C008 0.032(2) 0.032(2) 0.044(2) 0.0034(16) -0.0051(16) 0.0015(16)
C009 0.091(4) 0.036(3) 0.056(3) -0.007(2) 0.010(3) -0.007(3)
C00A 0.039(2) 0.044(3) 0.044(2) 0.0042(18) -0.0019(18) 0.0048(19)
C00B 0.046(2) 0.036(2) 0.036(2) -0.0007(18) 0.0045(17) -0.0040(18)
C00C 0.041(3) 0.052(3) 0.057(3) 0.004(2) -0.013(2) 0.003(2)
C00D 0.045(2) 0.040(3) 0.047(2) 0.0006(18) -0.0052(18) -0.0063(19)
C00E 0.044(2) 0.045(2) 0.040(2) 0.0021(19) -0.0028(19) -0.013(2)
C00F 0.077(4) 0.058(3) 0.048(3) -0.011(2) 0.010(3) -0.029(3)
C00G 0.045(2) 0.062(3) 0.060(3) 0.006(2) 0.002(2) -0.021(3)
C00H 0.053(3) 0.067(4) 0.051(3) -0.003(2) -0.007(2) -0.017(3)
C00I 0.051(3) 0.051(3) 0.062(3) -0.001(2) -0.008(2) -0.017(2)

loop_
_atom_type_symbol
_atom_type_description
_atom_type_scat_dispersion_real
_atom_type_scat_dispersion_imag
_atom_type_scat_source
C C 0.0033 0.0016 'International Tables Vol C Tables 4.2.6.8 and 6.1.1.4'
H H 0.0000 0.0000 'International Tables Vol C Tables 4.2.6.8 and 6.1.1.4'
I I -0.4742 1.8119 'International Tables Vol C Tables 4.2.6.8 and 6.1.1.4'
N N 0.0061 0.0033 'International Tables Vol C Tables 4.2.6.8 and 6.1.1.4'

loop_
_geom_angle_atom_site_label_1
_geom_angle_atom_site_label_2
_geom_angle_atom_site_label_3
_geom_angle
C005 N003 C00B 116.5(4)
C00C N004 C005 115.4(4)
N003 C005 N004 127.7(4)
N003 C005 C008 115.6(4)
N004 C005 C008 116.7(4)
C009 C006 H006 120.3
C009 C006 C00B 119.3(5)
C00B C006 H006 120.3
C008 C007 I01 120.8(3)
C00D C007 I01 117.7(3)
C00D C007 C008 121.5(4)
C007 C008 C005 121.0(4)
C00A C008 C005 121.5(4)
C00A C008 C007 117.4(4)
C006 C009 H009 119.3
C006 C009 C00F 121.4(5)
C00F C009 H009 119.3
C008 C00A I02 120.3(3)
C008 C00A C00G 121.8(4)
C00G C00A I02 117.9(3)
N003 C00B C006 119.9(4)
N003 C00B C00E 120.8(4)
C00E C00B C006 119.3(4)
N004 C00C H00C 118.2
N004 C00C C00E 123.6(4)
C00E C00C H00C 118.2
C007 C00D H00D 120.0
C00I C00D C007 119.9(4)
C00I C00D H00D 120.0
C00B C00E C00C 116.0(4)
C00B C00E C00H 120.1(5)
C00C C00E C00H 123.9(5)
C009 C00F H00F 119.6
C00H C00F C009 120.8(5)
C00H C00F H00F 119.6
C00A C00G H00G 120.5
C00I C00G C00A 119.0(4)
C00I C00G H00G 120.5
C00E C00H H00H 120.5
C00F C00H C00E 119.1(5)
C00F C00H H00H 120.5
C00D C00I C00G 120.4(4)
C00D C00I H00I 119.8
C00G C00I H00I 119.8

loop_
_geom_bond_atom_site_label_1
_geom_bond_atom_site_label_2
_geom_bond_distance
I01 C007 2.108(4)
I02 C00A 2.104(4)
N003 C005 1.303(6)
N003 C00B 1.373(5)
N004 C005 1.363(5)
N004 C00C 1.307(6)
C005 C008 1.492(6)
C006 H006 0.9300
C006 C009 1.367(7)
C006 C00B 1.412(7)
C007 C008 1.390(6)
C007 C00D 1.379(6)
C008 C00A 1.388(6)
C009 H009 0.9300
C009 C00F 1.392(9)
C00A C00G 1.390(6)
C00B C00E 1.401(6)
C00C H00C 0.9300
C00C C00E 1.412(7)
C00D H00D 0.9300
C00D C00I 1.374(6)
C00E C00H 1.416(6)
C00F H00F 0.9300
C00F C00H 1.367(8)
C00G H00G 0.9300
C00G C00I 1.382(7)
C00H H00H 0.9300
C00I H00I 0.9300
